data_7200160
loop_
_publ_author_name
'Zang, Shuangquan'
'Su, Yang'
'Li, Yi-Zhi'
'Lin, Jianguo'
'Duan, Xianying'
'Meng, Qingjin'
'Gao, Song'

_publ_section_title
;
 Four 2D metal--organic networks incorporating Cd-cluster SUBs:
 hydrothermal synthesis, structures and photoluminescent properties
;
_journal_issue 1
_journal_name_full CrystEngComm
_journal_page_first 122
_journal_paper_doi 10.1039/b806899b
_journal_volume 11
_journal_year 2009
_chemical_formula_moiety 'C64 H54 Cd9 O48, 2(C5 H4 N O), 2(H2 O)'
_chemical_formula_sum 'C74 H66 Cd9 N2 O52'
_chemical_formula_weight 2826.89
_chemical_name_systematic
;
?
;
_space_group_IT_number 2
_symmetry_cell_setting triclinic
_symmetry_space_group_name_Hall '-P 1'
_symmetry_space_group_name_H-M 'P -1'
_atom_sites_solution_hydrogens geom
_atom_sites_solution_primary direct
_atom_sites_solution_secondary difmap
_audit_creation_method SHELXL-97
_cell_angle_alpha 79.113(3)
_cell_angle_beta 79.926(4)
_cell_angle_gamma 83.023(2)
_cell_formula_units_Z 1
_cell_length_a 10.6423(18)
_cell_length_b 12.354(2)
_cell_length_c 16.323(3)
_cell_measurement_reflns_used 638
_cell_measurement_temperature 291(2)
_cell_measurement_theta_max 24.05
_cell_measurement_theta_min 2.28
_cell_volume 2066.3(6)
_computing_cell_refinement SMART
_computing_data_collection 'SMART (Bruker, 2000)'
_computing_data_reduction 'SAINT (Bruker, 2000)'
_computing_molecular_graphics SHELXTL
_computing_publication_material SHELXTL
_computing_structure_refinement SHELXTL
_computing_structure_solution 'SHELXTL (Bruker, 2000)'
_diffrn_ambient_temperature 291(2)
_diffrn_measured_fraction_theta_full 0.977
_diffrn_measured_fraction_theta_max 0.977
_diffrn_measurement_device_type 'Bruker Smart Apex CCD'
_diffrn_measurement_method 'phi and omega scans'
_diffrn_radiation_monochromator graphite
_diffrn_radiation_source 'sealed tube'
_diffrn_radiation_type MoK\a
_diffrn_radiation_wavelength 0.71073
_diffrn_reflns_av_R_equivalents 0.0212
_diffrn_reflns_av_sigmaI/netI 0.0616
_diffrn_reflns_limit_h_max 12
_diffrn_reflns_limit_h_min -13
_diffrn_reflns_limit_k_max 14
_diffrn_reflns_limit_k_min -15
_diffrn_reflns_limit_l_max 15
_diffrn_reflns_limit_l_min -20
_diffrn_reflns_number 11250
_diffrn_reflns_theta_full 26.00
_diffrn_reflns_theta_max 26.00
_diffrn_reflns_theta_min 1.69
_exptl_absorpt_coefficient_mu 2.383
_exptl_absorpt_correction_T_max 0.561
_exptl_absorpt_correction_T_min 0.486
_exptl_absorpt_correction_type multi-scan
_exptl_absorpt_process_details 'SADABS; Bruker, 2000'
_exptl_crystal_colour colorless
_exptl_crystal_density_diffrn 2.272
_exptl_crystal_density_method 'not measured'
_exptl_crystal_description diamond
_exptl_crystal_F_000 1372
_exptl_crystal_size_max 0.30
_exptl_crystal_size_mid 0.26
_exptl_crystal_size_min 0.24
_refine_diff_density_max 1.073
_refine_diff_density_min -1.629
_refine_diff_density_rms 0.155
_refine_ls_extinction_method none
_refine_ls_goodness_of_fit_ref 1.108
_refine_ls_hydrogen_treatment mixed
_refine_ls_matrix_type full
_refine_ls_number_parameters 673
_refine_ls_number_reflns 7923
_refine_ls_number_restraints 0
_refine_ls_restrained_S_all 1.108
_refine_ls_R_factor_all 0.0805
_refine_ls_R_factor_gt 0.0535
_refine_ls_shift/su_max 0.000
_refine_ls_shift/su_mean 0.000
_refine_ls_structure_factor_coef Fsqd
_refine_ls_weighting_details 'calc w=1/[\s^2^(Fo^2^)+(0.05P)^2^+1.99P] where P=(Fo^2^+2Fc^2^)/3'
_refine_ls_weighting_scheme calc
_refine_ls_wR_factor_gt 0.1036
_refine_ls_wR_factor_ref 0.1084
_reflns_number_gt 5863
_reflns_number_total 7923
_reflns_threshold_expression >2sigma(I)
_cod_data_source_file b806899b.txt
_cod_data_source_block 2
_cod_depositor_comments
;
The following automatic conversions were performed:
'_symmetry_cell_setting' value 'Triclinic' changed to 'triclinic'
according to '/home/saulius/struct/CIF-dictionaries/cif_core.dic'
dictionary named 'cif_core.dic' version 2.4.1 from 2010-06-29.

Automatic conversion script
Id: cif_fix_enum 1527 2010-12-29 10:47:43Z saulius 
;
_cod_original_cell_volume 2066.2(6)
_cod_original_sg_symbol_H-M 'P-1 '
_cod_database_code 7200160

loop_
_symmetry_equiv_pos_as_xyz
'x, y, z'
'-x, -y, -z'

loop_
_atom_site_label
_atom_site_type_symbol
_atom_site_fract_x
_atom_site_fract_y
_atom_site_fract_z
_atom_site_U_iso_or_equiv
_atom_site_adp_type
_atom_site_occupancy
_atom_site_symmetry_multiplicity
_atom_site_calc_flag
_atom_site_refinement_flags
_atom_site_disorder_assembly
_atom_site_disorder_group
C1 C 0.7056(7) 0.7399(6) 0.0435(4) 0.0386(16) Uani 1 1 d . . .
C2 C 0.6390(6) 0.6497(5) 0.0740(4) 0.0312(14) Uani 1 1 d . . .
C3 C 0.6220(6) 0.5777(6) 0.0207(4) 0.0356(15) Uani 1 1 d . . .
H3 H 0.5694 0.5206 0.0414 0.043 Uiso 1 1 calc R . .
C4 C 0.6808(6) 0.5900(6) -0.0602(4) 0.0318(14) Uani 1 1 d . . .
H4 H 0.6731 0.5389 -0.0937 0.038 Uiso 1 1 calc R . .
C5 C 0.7529(6) 0.6793(6) -0.0934(5) 0.0404(17) Uani 1 1 d . . .
H5 H 0.7947 0.6873 -0.1489 0.048 Uiso 1 1 calc R . .
C6 C 0.7627(7) 0.7575(6) -0.0428(5) 0.0425(17) Uani 1 1 d . . .
C7 C 0.8281(7) 0.8569(6) -0.0811(4) 0.0367(16) Uani 1 1 d . . .
C8 C 0.7717(7) 0.9381(6) -0.1423(4) 0.0367(16) Uani 1 1 d . . .
C9 C 0.8278(7) 1.0361(6) -0.1744(5) 0.0431(18) Uani 1 1 d . . .
C10 C 0.9459(7) 1.0512(6) -0.1511(5) 0.0409(17) Uani 1 1 d . . .
H10 H 0.9847 1.1162 -0.1734 0.049 Uiso 1 1 calc R . .
C11 C 1.0028(7) 0.9717(5) -0.0967(4) 0.0306(14) Uani 1 1 d . . .
H11 H 1.0821 0.9810 -0.0837 0.037 Uiso 1 1 calc R . .
C12 C 0.9427(6) 0.8758(6) -0.0601(4) 0.0345(15) Uani 1 1 d . . .
H12 H 0.9807 0.8235 -0.0207 0.041 Uiso 1 1 calc R . .
C13 C 0.7167(6) 0.8241(6) 0.0971(4) 0.0306(14) Uani 1 1 d . . .
C14 C 0.5676(7) 0.6252(6) 0.1631(4) 0.0373(16) Uani 1 1 d . . .
C15 C 0.6516(7) 0.9116(6) -0.1666(4) 0.0372(16) Uani 1 1 d . . .
C16 C 0.7614(7) 1.1297(6) -0.2303(4) 0.0372(16) Uani 1 1 d . . .
C17 C 0.1015(7) 0.7422(6) 0.5547(5) 0.0374(16) Uani 1 1 d . . .
C18 C 0.1690(7) 0.7205(6) 0.6227(5) 0.0411(17) Uani 1 1 d . . .
C19 C 0.1061(7) 0.7556(5) 0.6972(4) 0.0347(15) Uani 1 1 d . . .
H19 H 0.1498 0.7441 0.7432 0.042 Uiso 1 1 calc R . .
C20 C -0.0118(6) 0.8043(6) 0.7057(4) 0.0364(16) Uani 1 1 d . . .
H20 H -0.0498 0.8247 0.7570 0.044 Uiso 1 1 calc R . .
C21 C -0.0789(6) 0.8249(6) 0.6379(4) 0.0325(15) Uani 1 1 d . . .
H21 H -0.1618 0.8596 0.6436 0.039 Uiso 1 1 calc R . .
C22 C -0.0215(7) 0.7935(6) 0.5608(4) 0.0380(16) Uani 1 1 d . . .
C23 C -0.0890(6) 0.8221(6) 0.4875(4) 0.0351(15) Uani 1 1 d . . .
C24 C -0.2010(7) 0.7734(6) 0.4853(5) 0.0394(16) Uani 1 1 d . . .
C25 C -0.2639(7) 0.8067(6) 0.4154(5) 0.0405(17) Uani 1 1 d . . .
C26 C -0.2139(6) 0.8857(6) 0.3483(4) 0.0355(16) Uani 1 1 d . . .
H26 H -0.2534 0.9044 0.3004 0.043 Uiso 1 1 calc R . .
C27 C -0.1085(7) 0.9354(6) 0.3520(4) 0.0365(15) Uani 1 1 d . . .
H27 H -0.0786 0.9906 0.3083 0.044 Uiso 1 1 calc R . .
C28 C -0.0470(6) 0.9041(6) 0.4202(5) 0.0416(17) Uani 1 1 d . . .
H28 H 0.0254 0.9383 0.4222 0.050 Uiso 1 1 calc R . .
C29 C 0.1678(7) 0.7083(6) 0.4732(4) 0.0344(15) Uani 1 1 d . . .
C30 C 0.2981(7) 0.6554(6) 0.6204(5) 0.0429(17) Uani 1 1 d . . .
C31 C -0.2416(7) 0.6847(6) 0.5587(4) 0.0384(16) Uani 1 1 d . . .
C32 C -0.3789(7) 0.7541(6) 0.4075(5) 0.0370(16) Uani 1 1 d . . .
C33 C 0.2175(6) 0.6339(6) 0.8896(4) 0.0333(14) Uani 1 1 d . . .
H33 H 0.2617 0.6492 0.8349 0.040 Uiso 1 1 calc R . .
C34 C 0.1214(6) 0.5598(5) 0.9101(4) 0.0253(13) Uani 1 1 d . . .
H34 H 0.1055 0.5237 0.8684 0.030 Uiso 1 1 calc R . .
C35 C 0.0509(6) 0.5387(6) 0.9886(5) 0.0373(16) Uani 1 1 d . . .
C36 C 0.0778(7) 0.5968(6) 1.0488(4) 0.0395(17) Uani 1 1 d . . .
H36 H 0.0321 0.5866 1.1033 0.047 Uiso 1 1 calc R . .
C37 C 0.1704(7) 0.6675(6) 1.0271(5) 0.0415(17) Uani 1 1 d . . .
H37 H 0.1838 0.7080 1.0669 0.050 Uiso 1 1 calc R . .
Cd1 Cd 0.45110(5) 0.41974(4) 0.29897(3) 0.03687(14) Uani 1 1 d . . .
Cd2 Cd 0.39337(5) 0.71062(4) 0.32235(3) 0.03737(14) Uani 1 1 d . . .
Cd3 Cd 0.5000 0.5000 0.5000 0.03814(18) Uani 1 2 d S . .
Cd4 Cd 0.5000 1.0000 0.0000 0.03269(16) Uani 1 2 d S . .
Cd5 Cd 0.52998(5) 1.01267(4) -0.31493(3) 0.03989(14) Uani 1 1 d . . .
Cd6 Cd 0.0000 0.5000 0.5000 0.03543(17) Uani 1 2 d S . .
N1 N 0.2433(5) 0.6818(4) 0.9512(3) 0.0293(11) Uani 1 1 d . . .
O1 O 0.7809(5) 0.7976(4) 0.1548(3) 0.0393(11) Uani 1 1 d . . .
O2 O 0.6568(4) 0.9219(4) 0.0802(3) 0.0353(11) Uani 1 1 d . . .
O3 O 0.5770(5) 0.5278(5) 0.2026(3) 0.0516(14) Uani 1 1 d . . .
O4 O 0.5002(5) 0.7049(4) 0.1908(3) 0.0422(12) Uani 1 1 d . . .
O5 O 0.5533(5) 0.9129(4) -0.1121(3) 0.0456(12) Uani 1 1 d . . .
O6 O 0.6566(4) 0.8838(4) -0.2367(3) 0.0356(11) Uani 1 1 d . . .
O7 O 0.6613(4) 1.1112(4) -0.2554(3) 0.0369(11) Uani 1 1 d . . .
O8 O 0.7968(4) 1.2249(4) -0.2436(3) 0.0370(11) Uani 1 1 d . . .
O9 O 0.1306(5) 0.6355(4) 0.4438(3) 0.0448(12) Uani 1 1 d . . .
O10 O 0.2593(4) 0.7642(4) 0.4351(3) 0.0396(12) Uani 1 1 d . . .
O11 O 0.3212(4) 0.5819(4) 0.5789(3) 0.0353(11) Uani 1 1 d . . .
O12 O 0.3717(5) 0.6843(4) 0.6647(3) 0.0373(11) Uani 1 1 d . . .
O13 O -0.1757(5) 0.5979(4) 0.5709(3) 0.0415(12) Uani 1 1 d . . .
O14 O -0.3451(4) 0.7109(4) 0.6074(3) 0.0318(10) Uani 1 1 d . . .
O15 O -0.3935(4) 0.6575(4) 0.4463(3) 0.0341(10) Uani 1 1 d . . .
O16 O -0.4555(5) 0.8056(4) 0.3573(3) 0.0410(12) Uani 1 1 d . . .
O17 O 0.3445(5) 0.7419(4) 0.9325(3) 0.0452(13) Uani 1 1 d . . .
O18 O 0.3984(5) 0.5408(4) 0.3871(3) 0.0386(11) Uani 1 1 d . . .
H18A H 0.309(8) 0.530(7) 0.411(5) 0.046 Uiso 1 1 d . . .
O19 O 0.2494(5) 0.5017(5) 0.2501(3) 0.0411(12) Uani 1 1 d . . .
H19A H 0.251(8) 0.571(8) 0.247(5) 0.049 Uiso 1 1 d . . .
H19C H 0.191(8) 0.482(7) 0.291(6) 0.049 Uiso 1 1 d . . .
O20 O 0.4737(4) 0.2989(4) 0.2090(3) 0.0339(11) Uani 1 1 d . . .
H20B H 0.552(8) 0.273(7) 0.207(5) 0.041 Uiso 1 1 d . . .
H20C H 0.470(7) 0.340(7) 0.161(5) 0.041 Uiso 1 1 d . . .
O21 O 0.3916(4) 0.8498(4) 0.0567(3) 0.0312(10) Uani 1 1 d . . .
H21A H 0.372(7) 0.821(6) 0.018(5) 0.037 Uiso 1 1 d . . .
H21C H 0.439(7) 0.804(7) 0.086(5) 0.037 Uiso 1 1 d . . .
O22 O 0.3637(5) 0.9695(5) -0.2101(3) 0.0391(11) Uani 1 1 d . . .
H22B H 0.350(8) 1.024(8) -0.174(6) 0.059 Uiso 1 1 d . . .
H22C H 0.383(8) 0.898(8) -0.178(6) 0.059 Uiso 1 1 d . . .
O23 O 0.6690(5) 1.0403(5) -0.4394(3) 0.0414(12) Uani 1 1 d . . .
H23A H 0.632(8) 1.019(7) -0.483(5) 0.050 Uiso 1 1 d . . .
H23C H 0.683(8) 1.117(7) -0.454(5) 0.050 Uiso 1 1 d . . .
O24 O 0.4737(5) 0.8901(4) -0.3893(3) 0.0333(10) Uani 1 1 d . . .
H24A H 0.407(7) 0.848(6) -0.354(5) 0.040 Uiso 1 1 d . . .
H24B H 0.547(8) 0.841(7) -0.404(5) 0.040 Uiso 1 1 d . . .
O25 O -0.0969(5) 0.5341(4) 0.3861(3) 0.0363(11) Uani 1 1 d . . .
H25B H -0.092(7) 0.610(7) 0.360(5) 0.044 Uiso 1 1 d . . .
H25C H -0.185(8) 0.520(6) 0.403(5) 0.044 Uiso 1 1 d . . .
O26 O 0.9681(5) 0.6702(5) 0.2409(3) 0.0424(12) Uani 1 1 d . A 1
H26D H 0.935(8) 0.736(8) 0.245(5) 0.051 Uiso 1 1 d . B 1
H26E H 1.049(9) 0.670(7) 0.230(5) 0.051 Uiso 1 1 d . C 1

loop_
_atom_site_aniso_label
_atom_site_aniso_U_11
_atom_site_aniso_U_22
_atom_site_aniso_U_33
_atom_site_aniso_U_23
_atom_site_aniso_U_13
_atom_site_aniso_U_12
C1 0.044(4) 0.031(4) 0.035(4) -0.005(3) 0.002(3) 0.008(3)
C2 0.038(4) 0.022(3) 0.029(3) 0.006(3) -0.009(3) 0.001(3)
C3 0.031(3) 0.034(4) 0.039(4) -0.002(3) -0.002(3) -0.005(3)
C4 0.037(4) 0.031(3) 0.029(3) -0.009(3) -0.012(3) 0.010(3)
C5 0.031(4) 0.047(4) 0.037(4) 0.016(3) -0.015(3) 0.000(3)
C6 0.042(4) 0.036(4) 0.045(4) 0.004(3) -0.007(3) -0.001(3)
C7 0.039(4) 0.035(4) 0.034(4) 0.001(3) -0.007(3) -0.003(3)
C8 0.035(4) 0.030(4) 0.039(4) -0.005(3) 0.005(3) 0.002(3)
C9 0.038(4) 0.039(4) 0.044(4) 0.016(3) -0.002(3) -0.012(3)
C10 0.041(4) 0.042(4) 0.035(4) 0.003(3) -0.004(3) -0.005(3)
C11 0.041(4) 0.029(3) 0.026(3) 0.003(3) -0.011(3) -0.019(3)
C12 0.037(4) 0.031(4) 0.034(4) 0.006(3) -0.015(3) -0.002(3)
C13 0.036(3) 0.034(4) 0.021(3) 0.002(3) 0.001(3) -0.013(3)
C14 0.038(4) 0.039(4) 0.028(3) 0.007(3) -0.004(3) 0.003(3)
C15 0.039(4) 0.033(4) 0.029(4) 0.010(3) 0.005(3) 0.005(3)
C16 0.032(3) 0.032(4) 0.040(4) 0.009(3) -0.002(3) -0.004(3)
C17 0.035(4) 0.042(4) 0.039(4) -0.014(3) -0.002(3) -0.014(3)
C18 0.043(4) 0.032(4) 0.050(4) -0.013(3) -0.003(3) -0.007(3)
C19 0.043(4) 0.026(3) 0.029(3) 0.005(3) -0.005(3) 0.005(3)
C20 0.031(3) 0.030(4) 0.040(4) 0.000(3) 0.004(3) 0.005(3)
C21 0.034(3) 0.033(4) 0.024(3) -0.001(3) 0.011(3) -0.005(3)
C22 0.048(4) 0.044(4) 0.024(3) -0.006(3) -0.005(3) -0.010(3)
C23 0.032(3) 0.033(4) 0.034(4) 0.001(3) -0.002(3) 0.003(3)
C24 0.042(4) 0.032(4) 0.040(4) -0.003(3) -0.007(3) 0.006(3)
C25 0.031(4) 0.041(4) 0.048(4) -0.001(3) -0.011(3) 0.001(3)
C26 0.035(4) 0.033(4) 0.035(4) 0.004(3) -0.015(3) 0.010(3)
C27 0.047(4) 0.032(4) 0.032(4) -0.010(3) -0.005(3) -0.003(3)
C28 0.025(3) 0.044(4) 0.058(5) -0.008(4) -0.008(3) -0.009(3)
C29 0.049(4) 0.026(3) 0.027(3) -0.003(3) -0.007(3) -0.001(3)
C30 0.041(4) 0.041(4) 0.046(4) -0.005(3) -0.013(3) 0.005(3)
C31 0.043(4) 0.037(4) 0.031(4) 0.002(3) -0.006(3) 0.001(3)
C32 0.038(4) 0.028(4) 0.044(4) -0.008(3) -0.010(3) 0.010(3)
C33 0.032(3) 0.039(4) 0.027(3) -0.002(3) -0.002(3) -0.003(3)
C34 0.041(3) 0.020(3) 0.016(3) 0.001(2) -0.016(2) 0.003(3)
C35 0.030(4) 0.039(4) 0.039(4) 0.003(3) -0.009(3) 0.001(3)
C36 0.039(4) 0.041(4) 0.033(4) -0.003(3) 0.008(3) -0.006(3)
C37 0.035(4) 0.034(4) 0.050(4) -0.019(3) 0.007(3) 0.012(3)
Cd1 0.0353(3) 0.0386(3) 0.0332(3) -0.0018(2) -0.0010(2) -0.0026(2)
Cd2 0.0379(3) 0.0370(3) 0.0317(3) 0.0007(2) -0.0006(2) 0.0011(2)
Cd3 0.0320(4) 0.0398(4) 0.0389(4) 0.0002(3) -0.0036(3) -0.0025(3)
Cd4 0.0242(3) 0.0366(4) 0.0355(4) -0.0057(3) -0.0004(3) -0.0030(3)
Cd5 0.0408(3) 0.0341(3) 0.0412(3) 0.0016(2) -0.0084(2) 0.0011(2)
Cd6 0.0352(4) 0.0321(4) 0.0344(4) -0.0001(3) 0.0007(3) -0.0029(3)
N1 0.029(3) 0.024(3) 0.034(3) -0.004(2) -0.008(2) 0.004(2)
O1 0.043(3) 0.044(3) 0.036(3) -0.014(2) -0.013(2) -0.004(2)
O2 0.038(3) 0.039(3) 0.032(2) -0.021(2) -0.001(2) 0.003(2)
O3 0.040(3) 0.049(3) 0.049(3) 0.011(3) 0.013(2) 0.002(2)
O4 0.046(3) 0.049(3) 0.022(2) 0.005(2) 0.007(2) -0.003(2)
O5 0.043(3) 0.047(3) 0.042(3) -0.001(2) -0.004(2) 0.002(2)
O6 0.038(3) 0.034(3) 0.031(3) -0.003(2) -0.002(2) 0.005(2)
O7 0.036(3) 0.042(3) 0.029(2) -0.002(2) -0.004(2) 0.001(2)
O8 0.029(2) 0.041(3) 0.034(3) 0.008(2) -0.0011(19) -0.006(2)
O9 0.044(3) 0.042(3) 0.046(3) -0.007(2) 0.000(2) -0.008(2)
O10 0.031(2) 0.040(3) 0.043(3) 0.006(2) -0.001(2) -0.011(2)
O11 0.038(3) 0.024(2) 0.043(3) -0.003(2) -0.006(2) -0.0025(19)
O12 0.043(3) 0.042(3) 0.028(2) -0.004(2) -0.008(2) -0.001(2)
O13 0.047(3) 0.034(3) 0.035(3) 0.003(2) 0.004(2) 0.002(2)
O14 0.035(2) 0.034(3) 0.020(2) 0.0024(18) 0.0049(18) 0.0003(19)
O15 0.041(3) 0.030(3) 0.032(2) -0.0017(19) -0.009(2) -0.009(2)
O16 0.041(3) 0.049(3) 0.030(3) -0.004(2) -0.005(2) 0.002(2)
O17 0.040(3) 0.040(3) 0.055(3) -0.011(2) 0.007(2) -0.016(2)
O18 0.035(3) 0.032(3) 0.044(3) 0.000(2) -0.003(2) -0.003(2)
O19 0.041(3) 0.041(3) 0.042(3) -0.015(2) -0.014(2) 0.016(2)
O20 0.021(2) 0.038(3) 0.041(3) -0.011(2) 0.003(2) -0.001(2)
O21 0.029(2) 0.031(3) 0.034(3) -0.009(2) -0.0039(19) -0.0004(19)
O22 0.034(3) 0.040(3) 0.042(3) -0.003(2) -0.013(2) 0.009(2)
O23 0.046(3) 0.042(3) 0.039(3) -0.013(2) 0.004(2) -0.019(2)
O24 0.027(2) 0.037(3) 0.034(3) -0.001(2) -0.0084(19) -0.001(2)
O25 0.030(3) 0.040(3) 0.035(3) 0.007(2) 0.0006(19) -0.017(2)
O26 0.042(3) 0.039(3) 0.041(3) 0.006(2) -0.008(2) 0.001(2)

loop_
_atom_type_symbol
_atom_type_description
_atom_type_scat_dispersion_real
_atom_type_scat_dispersion_imag
_atom_type_scat_source
C C 0.0033 0.0016 'International Tables Vol C Tables 4.2.6.8 and 6.1.1.4'
H H 0.0000 0.0000 'International Tables Vol C Tables 4.2.6.8 and 6.1.1.4'
N N 0.0061 0.0033 'International Tables Vol C Tables 4.2.6.8 and 6.1.1.4'
O O 0.0106 0.0060 'International Tables Vol C Tables 4.2.6.8 and 6.1.1.4'
Cd Cd -0.8075 1.2024 'International Tables Vol C Tables 4.2.6.8 and 6.1.1.4'

loop_
_geom_angle_atom_site_label_1
_geom_angle_atom_site_label_2
_geom_angle_atom_site_label_3
_geom_angle
_geom_angle_site_symmetry_1
_geom_angle_site_symmetry_3
_geom_angle_publ_flag
C2 C1 C6 118.8(7) . . ?
C2 C1 C13 122.3(6) . . ?
C6 C1 C13 118.8(6) . . ?
C1 C2 C3 120.8(6) . . ?
C1 C2 C14 124.0(6) . . ?
C3 C2 C14 115.0(6) . . ?
C4 C3 C2 121.0(6) . . ?
C4 C3 H3 119.5 . . ?
C2 C3 H3 119.5 . . ?
C3 C4 C5 119.9(7) . . ?
C3 C4 H4 120.0 . . ?
C5 C4 H4 120.0 . . ?
C4 C5 C6 119.9(7) . . ?
C4 C5 H5 120.0 . . ?
C6 C5 H5 120.0 . . ?
C5 C6 C1 119.2(7) . . ?
C5 C6 C7 119.2(7) . . ?
C1 C6 C7 121.6(7) . . ?
C12 C7 C8 118.3(6) . . ?
C12 C7 C6 122.4(6) . . ?
C8 C7 C6 119.3(6) . . ?
C9 C8 C7 119.8(7) . . ?
C9 C8 C15 123.6(6) . . ?
C7 C8 C15 116.6(6) . . ?
C8 C9 C10 119.5(7) . . ?
C8 C9 C16 121.0(7) . . ?
C10 C9 C16 119.4(6) . . ?
C11 C10 C9 120.6(7) . . ?
C11 C10 H10 119.7 . . ?
C9 C10 H10 119.7 . . ?
C10 C11 C12 120.1(6) . . ?
C10 C11 H11 119.9 . . ?
C12 C11 H11 119.9 . . ?
C7 C12 C11 121.4(6) . . ?
C7 C12 H12 119.3 . . ?
C11 C12 H12 119.3 . . ?
O1 C13 O2 123.0(6) . . ?
O1 C13 C1 119.0(6) . . ?
O2 C13 C1 117.9(6) . . ?
O4 C14 O3 125.1(6) . . ?
O4 C14 C2 116.3(6) . . ?
O3 C14 C2 118.5(6) . . ?
O6 C15 O5 124.4(7) . . ?
O6 C15 C8 118.9(6) . . ?
O5 C15 C8 116.6(7) . . ?
O8 C16 O7 121.0(6) . . ?
O8 C16 C9 120.5(6) . . ?
O7 C16 C9 118.1(6) . . ?
C22 C17 C18 121.9(7) . . ?
C22 C17 C29 120.5(6) . . ?
C18 C17 C29 117.6(7) . . ?
C17 C18 C19 116.4(7) . . ?
C17 C18 C30 123.0(7) . . ?
C19 C18 C30 120.5(7) . . ?
C20 C19 C18 123.5(7) . . ?
C20 C19 H19 118.3 . . ?
C18 C19 H19 118.3 . . ?
C19 C20 C21 119.8(7) . . ?
C19 C20 H20 120.1 . . ?
C21 C20 H20 120.1 . . ?
C20 C21 C22 119.9(6) . . ?
C20 C21 H21 120.0 . . ?
C22 C21 H21 120.0 . . ?
C17 C22 C21 118.4(6) . . ?
C17 C22 C23 121.5(6) . . ?
C21 C22 C23 119.9(7) . . ?
C28 C23 C24 118.5(6) . . ?
C28 C23 C22 119.9(6) . . ?
C24 C23 C22 121.4(6) . . ?
C25 C24 C23 118.9(7) . . ?
C25 C24 C31 124.5(7) . . ?
C23 C24 C31 116.6(6) . . ?
C24 C25 C26 119.9(7) . . ?
C24 C25 C32 121.3(7) . . ?
C26 C25 C32 118.7(6) . . ?
C27 C26 C25 121.0(6) . . ?
C27 C26 H26 119.5 . . ?
C25 C26 H26 119.5 . . ?
C26 C27 C28 119.5(7) . . ?
C26 C27 H27 120.2 . . ?
C28 C27 H27 120.2 . . ?
C27 C28 C23 122.1(7) . . ?
C27 C28 H28 119.0 . . ?
C23 C28 H28 119.0 . . ?
O9 C29 O10 122.9(6) . . ?
O9 C29 C17 121.9(6) . . ?
O10 C29 C17 115.1(6) . . ?
O11 C30 O12 126.9(7) . . ?
O11 C30 C18 118.4(7) . . ?
O12 C30 C18 114.6(7) . . ?
O13 C31 O14 124.4(6) . . ?
O13 C31 C24 120.4(6) . . ?
O14 C31 C24 115.1(6) . . ?
O15 C32 O16 121.9(7) . . ?
O15 C32 C25 118.6(6) . . ?
O16 C32 C25 119.4(6) . . ?
N1 C33 C34 118.1(6) . . ?
N1 C33 H33 121.0 . . ?
C34 C33 H33 121.0 . . ?
C35 C34 C33 122.8(6) . . ?
C35 C34 H34 118.6 . . ?
C33 C34 H34 118.6 . . ?
C34 C35 C36 116.1(6) . . ?
C34 C35 C35 123.6(9) . 2_567 ?
C36 C35 C35 120.3(8) . 2_567 ?
C37 C36 C35 119.7(6) . . ?
C37 C36 H36 120.1 . . ?
C35 C36 H36 120.1 . . ?
N1 C37 C36 123.0(7) . . ?
N1 C37 H37 118.5 . . ?
C36 C37 H37 118.5 . . ?
O18 Cd1 O3 95.3(2) . . ?
O18 Cd1 O20 171.67(18) . . ?
O3 Cd1 O20 88.9(2) . . ?
O18 Cd1 O12 106.97(18) . 2_666 ?
O3 Cd1 O12 88.56(18) . 2_666 ?
O20 Cd1 O12 80.30(18) . 2_666 ?
O18 Cd1 O14 91.34(17) . 2_566 ?
O3 Cd1 O14 171.50(18) . 2_566 ?
O20 Cd1 O14 85.24(17) . 2_566 ?
O12 Cd1 O14 84.42(17) 2_666 2_566 ?
O18 Cd1 O19 82.64(17) . . ?
O3 Cd1 O19 95.8(2) . . ?
O20 Cd1 O19 89.77(18) . . ?
O12 Cd1 O19 169.09(19) 2_666 . ?
O14 Cd1 O19 90.31(19) 2_566 . ?
O18 Cd2 O4 105.74(19) . . ?
O18 Cd2 O10 89.93(18) . . ?
O4 Cd2 O10 163.02(18) . . ?
O18 Cd2 O16 111.93(18) . 1_655 ?
O4 Cd2 O16 93.39(18) . 1_655 ?
O10 Cd2 O16 86.57(17) . 1_655 ?
O18 Cd2 O7 166.97(18) . 2_675 ?
O4 Cd2 O7 79.43(17) . 2_675 ?
O10 Cd2 O7 83.90(17) . 2_675 ?
O16 Cd2 O7 79.22(17) 1_655 2_675 ?
O18 Cd2 O8 115.02(17) . 2_675 ?
O4 Cd2 O8 82.71(17) . 2_675 ?
O10 Cd2 O8 84.75(16) . 2_675 ?
O16 Cd2 O8 132.14(17) 1_655 2_675 ?
O7 Cd2 O8 53.09(16) 2_675 2_675 ?
O18 Cd3 O18 180.000(1) . 2_666 ?
O18 Cd3 O15 92.46(17) . 2_566 ?
O18 Cd3 O15 87.54(17) 2_666 2_566 ?
O18 Cd3 O15 87.54(17) . 1_655 ?
O18 Cd3 O15 92.46(17) 2_666 1_655 ?
O15 Cd3 O15 180.0(2) 2_566 1_655 ?
O18 Cd3 O11 90.92(17) . 2_666 ?
O18 Cd3 O11 89.08(17) 2_666 2_666 ?
O15 Cd3 O11 98.20(16) 2_566 2_666 ?
O15 Cd3 O11 81.80(16) 1_655 2_666 ?
O18 Cd3 O11 89.08(17) . . ?
O18 Cd3 O11 90.92(17) 2_666 . ?
O15 Cd3 O11 81.80(16) 2_566 . ?
O15 Cd3 O11 98.20(16) 1_655 . ?
O11 Cd3 O11 180.000(1) 2_666 . ?
O5 Cd4 O5 180.000(1) 2_675 . ?
O5 Cd4 O21 96.60(18) 2_675 . ?
O5 Cd4 O21 83.40(18) . . ?
O5 Cd4 O21 83.40(18) 2_675 2_675 ?
O5 Cd4 O21 96.60(18) . 2_675 ?
O21 Cd4 O21 180.0(3) . 2_675 ?
O5 Cd4 O2 101.44(17) 2_675 2_675 ?
O5 Cd4 O2 78.56(17) . 2_675 ?
O21 Cd4 O2 92.37(18) . 2_675 ?
O21 Cd4 O2 87.63(18) 2_675 2_675 ?
O5 Cd4 O2 78.56(17) 2_675 . ?
O5 Cd4 O2 101.44(17) . . ?
O21 Cd4 O2 87.63(18) . . ?
O21 Cd4 O2 92.37(18) 2_675 . ?
O2 Cd4 O2 180.0 2_675 . ?
O22 Cd5 O23 166.37(19) . . ?
O22 Cd5 O24 90.16(19) . . ?
O23 Cd5 O24 77.20(19) . . ?
O22 Cd5 O6 87.07(17) . . ?
O23 Cd5 O6 99.06(18) . . ?
O24 Cd5 O6 95.41(17) . . ?
O22 Cd5 O16 96.99(18) . 2_575 ?
O23 Cd5 O16 83.83(19) . 2_575 ?
O24 Cd5 O16 114.24(17) . 2_575 ?
O6 Cd5 O16 149.98(18) . 2_575 ?
O22 Cd5 O7 104.93(18) . . ?
O23 Cd5 O7 88.57(17) . . ?
O24 Cd5 O7 159.79(17) . . ?
O6 Cd5 O7 72.47(17) . . ?
O16 Cd5 O7 77.77(17) 2_575 . ?
O25 Cd6 O25 180.000(1) 2_566 . ?
O25 Cd6 O9 91.23(18) 2_566 2_566 ?
O25 Cd6 O9 88.77(18) . 2_566 ?
O25 Cd6 O9 88.77(18) 2_566 . ?
O25 Cd6 O9 91.23(18) . . ?
O9 Cd6 O9 180.0(3) 2_566 . ?
O25 Cd6 O13 88.81(18) 2_566 2_566 ?
O25 Cd6 O13 91.19(18) . 2_566 ?
O9 Cd6 O13 101.66(18) 2_566 2_566 ?
O9 Cd6 O13 78.34(18) . 2_566 ?
O25 Cd6 O13 91.19(18) 2_566 . ?
O25 Cd6 O13 88.81(18) . . ?
O9 Cd6 O13 78.34(18) 2_566 . ?
O9 Cd6 O13 101.66(18) . . ?
O13 Cd6 O13 180.000(1) 2_566 . ?
C37 N1 C33 120.0(6) . . ?
C37 N1 O17 123.2(6) . . ?
C33 N1 O17 116.8(5) . . ?
C13 O2 Cd4 135.8(4) . . ?
C14 O3 Cd1 136.4(5) . . ?
C14 O4 Cd2 128.5(4) . . ?
C15 O5 Cd4 131.5(5) . . ?
C15 O6 Cd5 108.4(4) . . ?
C16 O7 Cd2 98.2(4) . 2_675 ?
C16 O7 Cd5 156.7(5) . . ?
Cd2 O7 Cd5 99.15(17) 2_675 . ?
C16 O8 Cd2 87.7(4) . 2_675 ?
C29 O9 Cd6 133.0(5) . . ?
C29 O10 Cd2 121.1(4) . . ?
C30 O11 Cd3 137.6(5) . . ?
C30 O12 Cd1 123.6(5) . 2_666 ?
C31 O13 Cd6 138.9(5) . . ?
C31 O14 Cd1 121.2(4) . 2_566 ?
C32 O15 Cd3 156.8(5) . 1_455 ?
C32 O16 Cd2 119.3(5) . 1_455 ?
C32 O16 Cd5 136.2(5) . 2_575 ?
Cd2 O16 Cd5 101.99(19) 1_455 2_575 ?
Cd2 O18 Cd1 112.7(2) . . ?
Cd2 O18 Cd3 116.6(2) . . ?
Cd1 O18 Cd3 113.6(2) . . ?
Cd2 O18 H18A 104(5) . . ?
Cd1 O18 H18A 104(5) . . ?
Cd3 O18 H18A 104(5) . . ?
Cd1 O19 H19A 105(6) . . ?
Cd1 O19 H19C 105(6) . . ?
H19A O19 H19C 106(8) . . ?
Cd1 O20 H20B 103(5) . . ?
Cd1 O20 H20C 103(5) . . ?
H20B O20 H20C 106(7) . . ?
Cd4 O21 H21A 110(5) . . ?
Cd4 O21 H21C 108(5) . . ?
H21A O21 H21C 110(7) . . ?
Cd5 O22 H22B 109(5) . . ?
Cd5 O22 H22C 110(5) . . ?
H22B O22 H22C 109(7) . . ?
Cd5 O23 H23A 109(5) . . ?
Cd5 O23 H23C 109(5) . . ?
H23A O23 H23C 109(7) . . ?
Cd5 O24 H24A 109(5) . . ?
Cd5 O24 H24B 109(4) . . ?
H24A O24 H24B 109(6) . . ?
Cd6 O25 H25B 110(5) . . ?
Cd6 O25 H25C 109(5) . . ?
H25B O25 H25C 109(6) . . ?
H26D O26 H26E 109(8) . . ?

loop_
_geom_bond_atom_site_label_1
_geom_bond_atom_site_label_2
_geom_bond_distance
_geom_bond_site_symmetry_2
_geom_bond_publ_flag
C1 C2 1.361(10) . ?
C1 C6 1.420(10) . ?
C1 C13 1.507(10) . ?
C2 C3 1.403(10) . ?
C2 C14 1.512(9) . ?
C3 C4 1.346(9) . ?
C3 H3 0.9300 . ?
C4 C5 1.390(10) . ?
C4 H4 0.9300 . ?
C5 C6 1.408(11) . ?
C5 H5 0.9300 . ?
C6 C7 1.466(10) . ?
C7 C12 1.380(10) . ?
C7 C8 1.431(10) . ?
C8 C9 1.387(10) . ?
C8 C15 1.492(10) . ?
C9 C10 1.418(10) . ?
C9 C16 1.516(9) . ?
C10 C11 1.354(9) . ?
C10 H10 0.9300 . ?
C11 C12 1.399(9) . ?
C11 H11 0.9300 . ?
C12 H12 0.9300 . ?
C13 O1 1.231(8) . ?
C13 O2 1.300(8) . ?
C14 O4 1.254(9) . ?
C14 O3 1.255(8) . ?
C15 O6 1.246(9) . ?
C15 O5 1.249(8) . ?
C16 O8 1.248(8) . ?
C16 O7 1.266(9) . ?
C17 C22 1.379(10) . ?
C17 C18 1.393(11) . ?
C17 C29 1.501(10) . ?
C18 C19 1.400(10) . ?
C18 C30 1.503(10) . ?
C19 C20 1.320(9) . ?
C19 H19 0.9300 . ?
C20 C21 1.388(10) . ?
C20 H20 0.9300 . ?
C21 C22 1.402(9) . ?
C21 H21 0.9300 . ?
C22 C23 1.467(10) . ?
C23 C28 1.396(10) . ?
C23 C24 1.408(10) . ?
C24 C25 1.394(10) . ?
C24 C31 1.503(10) . ?
C25 C26 1.397(10) . ?
C25 C32 1.489(10) . ?
C26 C27 1.359(10) . ?
C26 H26 0.9300 . ?
C27 C28 1.359(10) . ?
C27 H27 0.9300 . ?
C28 H28 0.9300 . ?
C29 O9 1.230(8) . ?
C29 O10 1.265(8) . ?
C30 O11 1.209(9) . ?
C30 O12 1.277(9) . ?
C31 O13 1.211(8) . ?
C31 O14 1.287(8) . ?
C32 O15 1.255(8) . ?
C32 O16 1.285(8) . ?
C33 N1 1.341(9) . ?
C33 C34 1.411(9) . ?
C33 H33 0.9300 . ?
C34 C35 1.363(9) . ?
C34 H34 0.9300 . ?
C35 C36 1.406(10) . ?
C35 C35 1.483(14) 2_567 ?
C36 C37 1.353(10) . ?
C36 H36 0.9300 . ?
C37 N1 1.335(9) . ?
C37 H37 0.9300 . ?
Cd1 O18 2.224(5) . ?
Cd1 O3 2.226(5) . ?
Cd1 O20 2.249(5) . ?
Cd1 O12 2.253(5) 2_666 ?
Cd1 O14 2.262(4) 2_566 ?
Cd1 O19 2.456(5) . ?
Cd2 O18 2.163(5) . ?
Cd2 O4 2.257(4) . ?
Cd2 O10 2.275(5) . ?
Cd2 O16 2.307(5) 1_655 ?
Cd2 O7 2.319(5) 2_675 ?
Cd2 O8 2.553(5) 2_675 ?
Cd3 O18 2.243(5) . ?
Cd3 O18 2.243(5) 2_666 ?
Cd3 O15 2.320(4) 2_566 ?
Cd3 O15 2.320(4) 1_655 ?
Cd3 O11 2.339(5) 2_666 ?
Cd3 O11 2.339(5) . ?
Cd4 O5 2.250(5) 2_675 ?
Cd4 O5 2.250(5) . ?
Cd4 O21 2.265(5) . ?
Cd4 O21 2.265(5) 2_675 ?
Cd4 O2 2.307(5) 2_675 ?
Cd4 O2 2.307(5) . ?
Cd5 O22 2.273(5) . ?
Cd5 O23 2.290(5) . ?
Cd5 O24 2.301(5) . ?
Cd5 O6 2.301(4) . ?
Cd5 O16 2.307(5) 2_575 ?
Cd5 O7 2.390(5) . ?
Cd6 O25 2.229(5) 2_566 ?
Cd6 O25 2.229(5) . ?
Cd6 O9 2.261(5) 2_566 ?
Cd6 O9 2.261(5) . ?
Cd6 O13 2.350(5) 2_566 ?
Cd6 O13 2.350(5) . ?
N1 O17 1.341(7) . ?
O7 Cd2 2.319(5) 2_675 ?
O8 Cd2 2.553(5) 2_675 ?
O12 Cd1 2.253(5) 2_666 ?
O14 Cd1 2.262(4) 2_566 ?
O15 Cd3 2.320(4) 1_455 ?
O16 Cd2 2.307(5) 1_455 ?
O16 Cd5 2.307(5) 2_575 ?
O18 H18A 0.98(8) . ?
O19 H19A 0.85(9) . ?
O19 H19C 0.85(9) . ?
O20 H20B 0.85(8) . ?
O20 H20C 0.85(8) . ?
O21 H21A 0.85(8) . ?
O21 H21C 0.85(8) . ?
O22 H22B 0.96(9) . ?
O22 H22C 0.96(9) . ?
O23 H23A 0.96(9) . ?
O23 H23C 0.96(9) . ?
O24 H24A 0.96(8) . ?
O24 H24B 0.96(8) . ?
O25 H25B 0.96(8) . ?
O25 H25C 0.96(8) . ?
O26 H26D 0.85(9) . ?
O26 H26E 0.85(9) . ?

loop_
_geom_hbond_atom_site_label_D
_geom_hbond_atom_site_label_H
_geom_hbond_atom_site_label_A
_geom_hbond_distance_DH
_geom_hbond_distance_HA
_geom_hbond_distance_DA
_geom_hbond_angle_DHA
_geom_hbond_site_symmetry_A
O18 H18A O9 0.98(8) 2.21(8) 3.004(7) 137(6) .
O21 H21C O4 0.85(8) 2.06(8) 2.868(7) 159(7) .
O26 H26D O1 0.85(9) 2.36(9) 2.793(7) 112(7) .
O18 H18A O13 0.98(8) 2.19(8) 2.999(7) 138(6) 2_566
O19 H19C O13 0.85(9) 2.27(9) 2.957(7) 138(8) 2_566
O25 H25C O11 0.96(8) 1.98(8) 2.850(7) 150(7) 2_566
O19 H19A O8 0.85(9) 2.50(9) 3.338(7) 168(8) 2_675
O22 H22B O2 0.96(9) 1.77(9) 2.682(7) 158(8) 2_675
O22 H22B O1 0.96(9) 2.51(9) 3.299(7) 140(7) 2_675
O23 H23C O10 0.96(9) 1.75(9) 2.636(7) 151(7) 2_675
O20 H20B O17 0.85(8) 2.39(8) 2.823(7) 112(6) 2_666
O21 H21A O17 0.85(8) 1.93(8) 2.772(7) 173(7) 1_554
O22 H22C O17 0.96(9) 2.40(9) 3.297(7) 156(7) 1_554
O24 H24A O12 0.96(8) 2.06(8) 2.812(7) 133(6) 1_554
O23 H23A O24 0.96(9) 2.55(8) 3.335(7) 139(7) 2_674
O24 H24B O14 0.96(8) 1.85(8) 2.757(7) 156(7) 1_654
O25 H25B O26 0.96(8) 1.97(8) 2.671(7) 128(6) 1_455
O26 H26E O8 0.85(9) 2.27(9) 2.964(7) 138(8) 2_775
